data_1546952
loop_
_publ_author_name
'Wang, Ming'
'Chen, Shihao'
'Jiang, Xuefeng'

_publ_section_title
;
 Construction of Functionalized Annulated Sulfone via SO2/I Exchange of
 Cyclic Diaryliodonium Salts.
;
_journal_issue 18
_journal_name_full 'Organic letters'
_journal_page_first 4916
_journal_page_last 4919
_journal_paper_doi 10.1021/acs.orglett.7b02388
_journal_volume 19
_journal_year 2017
_chemical_formula_moiety 'C13 H7 F3 O2 S'
_chemical_formula_sum 'C13 H7 F3 O2 S'
_chemical_formula_weight 284.25
_chemical_name_systematic
;
 ? 
;
_space_group_crystal_system orthorhombic
_space_group_IT_number 62
_space_group_name_Hall '-P 2ac 2n'
_space_group_name_H-M_alt 'P n m a'
_symmetry_space_group_name_Hall '-P 2ac 2n'
_symmetry_space_group_name_H-M 'P n m a'
_atom_sites_solution_hydrogens geom
_audit_creation_date 2017-08-28
_audit_creation_method
;
Olex2 1.2
(compiled 2017.08.10 svn.r3458 for OlexSys, GUI svn.r5375)
;
_cell_angle_alpha 90
_cell_angle_beta 90
_cell_angle_gamma 90
_cell_formula_units_Z 4
_cell_length_a 21.918(4)
_cell_length_b 6.9184(12)
_cell_length_c 8.0372(14)
_cell_measurement_reflns_used 1831
_cell_measurement_temperature 296(2)
_cell_measurement_theta_max 24.26
_cell_measurement_theta_min 2.699
_cell_volume 1218.7(4)
_computing_cell_refinement 'SAINT v7.68A (Bruker, 2009)'
_computing_data_reduction 'SAINT v7.68A (Bruker, 2009)'
_computing_molecular_graphics 'Olex2 (Dolomanov et al., 2009)'
_computing_publication_material 'Olex2 (Dolomanov et al., 2009)'
_computing_structure_refinement 'ShelXL (Sheldrick, 2015)'
_computing_structure_solution 'SHELXS-97 (Sheldrick, 2008)'
_diffrn_ambient_temperature 296.15
_diffrn_measured_fraction_theta_full 0.992
_diffrn_measured_fraction_theta_max 0.992
_diffrn_measurement_device_type 'Bruker APEX-II CCD'
_diffrn_measurement_method '\f and \w scans'
_diffrn_radiation_monochromator graphite
_diffrn_radiation_type MoK\a
_diffrn_radiation_wavelength 0.71073
_diffrn_reflns_av_R_equivalents 0.0917
_diffrn_reflns_av_unetI/netI 0.0420
_diffrn_reflns_Laue_measured_fraction_full 0.992
_diffrn_reflns_Laue_measured_fraction_max 0.992
_diffrn_reflns_limit_h_max 26
_diffrn_reflns_limit_h_min -23
_diffrn_reflns_limit_k_max 8
_diffrn_reflns_limit_k_min -8
_diffrn_reflns_limit_l_max 9
_diffrn_reflns_limit_l_min -9
_diffrn_reflns_number 13489
_diffrn_reflns_point_group_measured_fraction_full 0.992
_diffrn_reflns_point_group_measured_fraction_max 0.992
_diffrn_reflns_theta_full 25.010
_diffrn_reflns_theta_max 25.010
_diffrn_reflns_theta_min 1.858
_diffrn_standards_number 0
_exptl_absorpt_coefficient_mu 0.297
_exptl_absorpt_correction_T_max 0.7457
_exptl_absorpt_correction_T_min 0.5404
_exptl_absorpt_correction_type multi-scan
_exptl_absorpt_process_details
'SADABS-2008/1 (Bruker,2008) was used for absorption correction. wR2(int) was 0.0873 before and 0.0688 after correction. The Ratio of minimum to maximum transmission is 0.7247. The \l/2 correction factor is 0.0015.'
_exptl_crystal_colour colourless
_exptl_crystal_colour_primary colourless
_exptl_crystal_density_diffrn 1.549
_exptl_crystal_density_method 'not measured'
_exptl_crystal_description block
_exptl_crystal_F_000 576
_exptl_crystal_size_max 0.39
_exptl_crystal_size_mid 0.32
_exptl_crystal_size_min 0.09
_refine_diff_density_max 1.106
_refine_diff_density_min -0.336
_refine_diff_density_rms 0.091
_refine_ls_extinction_method none
_refine_ls_goodness_of_fit_ref 1.085
_refine_ls_hydrogen_treatment constr
_refine_ls_matrix_type full
_refine_ls_number_parameters 130
_refine_ls_number_reflns 1167
_refine_ls_number_restraints 48
_refine_ls_restrained_S_all 1.132
_refine_ls_R_factor_all 0.1027
_refine_ls_R_factor_gt 0.0792
_refine_ls_shift/su_max 0.000
_refine_ls_shift/su_mean 0.000
_refine_ls_structure_factor_coef Fsqd
_refine_ls_weighting_details 'w=1/[\s^2^(Fo^2^)+(0.1269P)^2^+1.5092P] where P=(Fo^2^+2Fc^2^)/3'
_refine_ls_weighting_scheme calc
_refine_ls_wR_factor_gt 0.2175
_refine_ls_wR_factor_ref 0.2389
_reflns_Friedel_coverage 0.000
_reflns_number_gt 844
_reflns_number_total 1167
_reflns_threshold_expression 'I > 2\s(I)'
_cod_data_source_file ol7b02388_si_002.cif
_cod_data_source_block z
_cod_depositor_comments 'Adding full bibliography for 1546950--1546952.cif.'
_cod_original_cell_volume 1218.8(4)
_cod_database_code 1546952
_shelx_shelxl_version_number 2017/1
_shelx_space_group_comment
;
The symmetry employed for this shelxl refinement is uniquely defined
by the following loop, which should always be used as a source of
symmetry information in preference to the above space-group names.
They are only intended as comments.
;
_shelx_estimated_absorpt_t_max 0.974
_shelx_estimated_absorpt_t_min 0.893
_olex2_refinement_description
;
1. Fixed Uiso
 At 1.2 times of:
  All C(H) groups
2. Restrained distances
 C1-F1 = C1-F2
 1.32 with sigma of 0.01
 F4-C1 = F1-C1 = F3-C1 = F2-C1
 1.38 with sigma of 0.02
3. Uiso/Uaniso restraints and constraints
C1 \\sim F2 \\sim F3 \\sim F1 \\sim F4: within 2A with sigma of 0.01 and sigma
for terminal atoms of 0.02
4. Others
 Fixed Sof: F1(0.5) F2(0.25) F3(0.5) F4(0.25)
5.a Aromatic/amide H refined with riding coordinates:
 C3(H3), C6(H6), C7(H7), C9(H9), C12(H12), C13(H13), C8(H8)
;
_olex2_submission_special_instructions 'No special instructions were received'

loop_
_space_group_symop_operation_xyz
'x, y, z'
'-x+1/2, -y, z+1/2'
'-x, y+1/2, -z'
'x+1/2, -y+1/2, -z+1/2'
'-x, -y, -z'
'x-1/2, y, -z-1/2'
'x, -y-1/2, z'
'-x-1/2, y-1/2, z-1/2'

loop_
_atom_site_label
_atom_site_type_symbol
_atom_site_fract_x
_atom_site_fract_y
_atom_site_fract_z
_atom_site_U_iso_or_equiv
_atom_site_adp_type
_atom_site_occupancy
_atom_site_site_symmetry_order
_atom_site_calc_flag
_atom_site_refinement_flags_posn
_atom_site_refinement_flags_adp
_atom_site_refinement_flags_occupancy
_atom_site_disorder_assembly
_atom_site_disorder_group
S1 S 0.43412(8) 0.250000 0.29457(17) 0.0601(7) Uani 1 2 d S T P . .
O1 O 0.42050(18) 0.0723(5) 0.3783(4) 0.0774(12) Uani 1 1 d . . . . .
F1 F 0.2470(5) 0.1625(19) -0.3017(13) 0.152(5) Uani 0.5 1 d D U . A -1
F2 F 0.2214(7) 0.293(3) -0.0287(16) 0.109(6) Uani 0.25 1 d D U . A -1
C1 C 0.2574(5) 0.250000 -0.1584(11) 0.107(3) Uani 1 2 d DS TU P . .
C2 C 0.3237(3) 0.250000 -0.1133(9) 0.0665(18) Uani 1 2 d S T P A .
C3 C 0.3401(3) 0.250000 0.0573(8) 0.0606(17) Uani 1 2 d S T P . .
H3 H 0.310832 0.250000 0.141060 0.073 Uiso 1 2 calc RS T P A .
C4 C 0.4013(3) 0.250000 0.0925(7) 0.0508(15) Uani 1 2 d S T P A .
C5 C 0.5090(3) 0.250000 0.2181(8) 0.0551(16) Uani 1 2 d S T P . .
C6 C 0.5627(4) 0.250000 0.3104(9) 0.0695(19) Uani 1 2 d S T P . .
H6 H 0.561842 0.250000 0.426081 0.083 Uiso 1 2 calc RS T P . .
C7 C 0.6170(4) 0.250000 0.2247(12) 0.081(2) Uani 1 2 d S T P . .
H7 H 0.653619 0.250000 0.283358 0.098 Uiso 1 2 calc RS T P . .
C9 C 0.5645(3) 0.250000 -0.0398(9) 0.0637(18) Uani 1 2 d S T P . .
H9 H 0.565611 0.250000 -0.155456 0.076 Uiso 1 2 calc RS T P . .
C10 C 0.5091(3) 0.250000 0.0432(7) 0.0511(15) Uani 1 2 d S T P A .
C11 C 0.4453(3) 0.250000 -0.0245(6) 0.0395(13) Uani 1 2 d S T P . .
C12 C 0.4290(3) 0.250000 -0.1969(8) 0.0591(17) Uani 1 2 d S T P A .
H12 H 0.458465 0.250000 -0.280206 0.071 Uiso 1 2 calc RS T P . .
C13 C 0.3683(4) 0.250000 -0.2328(8) 0.0675(19) Uani 1 2 d S T P . .
H13 H 0.356538 0.250000 -0.343953 0.081 Uiso 1 2 calc RS T P A .
C8 C 0.6181(4) 0.250000 0.0508(11) 0.073(2) Uani 1 2 d S T P . .
H8 H 0.655326 0.250000 -0.004616 0.087 Uiso 1 2 calc RS T P . .
F3 F 0.2285(5) 0.098(2) -0.098(2) 0.162(4) Uani 0.5 1 d D U . A -2
F4 F 0.2418(9) 0.433(3) -0.211(3) 0.109(5) Uani 0.25 1 d D U . A -2

loop_
_atom_site_aniso_label
_atom_site_aniso_U_11
_atom_site_aniso_U_22
_atom_site_aniso_U_33
_atom_site_aniso_U_23
_atom_site_aniso_U_13
_atom_site_aniso_U_12
S1 0.0847(13) 0.0638(11) 0.0318(8) 0.000 0.0062(7) 0.000
O1 0.108(3) 0.076(2) 0.0481(18) 0.0184(17) 0.0084(16) -0.016(2)
F1 0.125(7) 0.205(12) 0.127(7) -0.031(7) -0.058(6) -0.011(7)
F2 0.068(7) 0.159(14) 0.099(8) 0.033(9) 0.014(6) 0.001(9)
C1 0.078(6) 0.154(9) 0.090(6) 0.000 -0.012(5) 0.000
C2 0.062(4) 0.071(5) 0.066(4) 0.000 -0.008(3) 0.000
C3 0.069(5) 0.065(4) 0.048(3) 0.000 0.009(3) 0.000
C4 0.070(4) 0.047(3) 0.036(3) 0.000 0.000(3) 0.000
C5 0.067(4) 0.047(3) 0.050(3) 0.000 0.001(3) 0.000
C6 0.085(5) 0.058(4) 0.065(4) 0.000 -0.004(4) 0.000
C7 0.076(5) 0.065(5) 0.104(6) 0.000 -0.018(5) 0.000
C9 0.072(5) 0.051(4) 0.068(4) 0.000 0.014(4) 0.000
C10 0.068(4) 0.039(3) 0.047(3) 0.000 0.010(3) 0.000
C11 0.062(3) 0.027(2) 0.030(2) 0.000 0.006(2) 0.000
C12 0.075(5) 0.059(4) 0.043(3) 0.000 0.002(3) 0.000
C13 0.088(5) 0.078(5) 0.037(3) 0.000 -0.003(3) 0.000
C8 0.067(5) 0.059(4) 0.093(6) 0.000 0.011(4) 0.000
F3 0.096(7) 0.213(11) 0.177(10) 0.012(9) -0.020(7) -0.051(7)
F4 0.089(9) 0.134(11) 0.104(10) 0.031(9) -0.013(9) 0.045(9)

loop_
_atom_type_symbol
_atom_type_description
_atom_type_scat_dispersion_real
_atom_type_scat_dispersion_imag
_atom_type_scat_source
C C 0.0033 0.0016 'International Tables Vol C Tables 4.2.6.8 and 6.1.1.4'
H H 0.0000 0.0000 'International Tables Vol C Tables 4.2.6.8 and 6.1.1.4'
F F 0.0171 0.0103 'International Tables Vol C Tables 4.2.6.8 and 6.1.1.4'
O O 0.0106 0.0060 'International Tables Vol C Tables 4.2.6.8 and 6.1.1.4'
S S 0.1246 0.1234 'International Tables Vol C Tables 4.2.6.8 and 6.1.1.4'

loop_
_geom_angle_atom_site_label_1
_geom_angle_atom_site_label_2
_geom_angle_atom_site_label_3
_geom_angle
_geom_angle_site_symmetry_1
O1 S1 O1 118.2(3) 7_565
O1 S1 C4 110.18(18) .
O1 S1 C4 110.18(18) 7_565
O1 S1 C5 111.08(19) 7_565
O1 S1 C5 111.08(19) .
C5 S1 C4 93.4(3) .
F1 C1 F2 132.7(13) .
F1 C1 C2 112.3(8) .
F2 C1 C2 112.5(10) .
F3 C1 C2 112.0(7) .
F3 C1 F4 136.6(14) .
F4 C1 C2 108.4(10) .
C3 C2 C1 118.7(7) .
C13 C2 C1 121.5(7) .
C13 C2 C3 119.8(6) .
C2 C3 H3 121.7 .
C4 C3 C2 116.6(6) .
C4 C3 H3 121.7 .
C3 C4 S1 125.8(5) .
C11 C4 S1 110.4(5) .
C11 C4 C3 123.8(6) .
C6 C5 S1 127.3(5) .
C6 C5 C10 122.1(6) .
C10 C5 S1 110.7(5) .
C5 C6 H6 121.1 .
C7 C6 C5 117.8(7) .
C7 C6 H6 121.1 .
C6 C7 H7 119.5 .
C6 C7 C8 120.9(7) .
C8 C7 H7 119.5 .
C10 C9 H9 120.3 .
C8 C9 H9 120.3 .
C8 C9 C10 119.4(7) .
C5 C10 C11 111.1(5) .
C9 C10 C5 119.0(6) .
C9 C10 C11 129.9(6) .
C4 C11 C10 114.4(5) .
C4 C11 C12 119.9(6) .
C12 C11 C10 125.7(5) .
C11 C12 H12 121.7 .
C13 C12 C11 116.7(6) .
C13 C12 H12 121.7 .
C2 C13 H13 118.4 .
C12 C13 C2 123.3(6) .
C12 C13 H13 118.4 .
C7 C8 H8 119.6 .
C9 C8 C7 120.9(7) .
C9 C8 H8 119.6 .

loop_
_geom_bond_atom_site_label_1
_geom_bond_atom_site_label_2
_geom_bond_distance
_geom_bond_site_symmetry_2
S1 O1 1.433(3) 7_565
S1 O1 1.433(3) .
S1 C4 1.776(6) .
S1 C5 1.752(7) .
F1 C1 1.321(7) .
F2 C1 1.340(9) .
C1 C2 1.498(12) .
C1 F3 1.321(11) .
C1 F4 1.377(14) .
C2 C3 1.417(9) .
C2 C13 1.371(10) .
C3 H3 0.9300 .
C3 C4 1.371(9) .
C4 C11 1.347(8) .
C5 C6 1.391(10) .
C5 C10 1.406(8) .
C6 H6 0.9300 .
C6 C7 1.377(11) .
C7 H7 0.9300 .
C7 C8 1.398(12) .
C9 H9 0.9300 .
C9 C10 1.385(9) .
C9 C8 1.382(10) .
C10 C11 1.502(8) .
C11 C12 1.430(8) .
C12 H12 0.9300 .
C12 C13 1.362(10) .
C13 H13 0.9300 .
C8 H8 0.9300 .

loop_
_geom_torsion_atom_site_label_1
_geom_torsion_atom_site_label_2
_geom_torsion_atom_site_label_3
_geom_torsion_atom_site_label_4
_geom_torsion
_geom_torsion_site_symmetry_1
S1 C4 C11 C10 0.000(0) .
S1 C4 C11 C12 180.000(0) .
S1 C5 C6 C7 180.000(0) .
S1 C5 C10 C9 180.000(0) .
S1 C5 C10 C11 0.000(0) .
O1 S1 C4 C3 66.1(2) .
O1 S1 C4 C3 -66.1(2) 7_565
O1 S1 C4 C11 113.9(2) 7_565
O1 S1 C4 C11 -113.9(2) .
O1 S1 C5 C6 -66.87(18) .
O1 S1 C5 C6 66.87(18) 7_565
O1 S1 C5 C10 113.13(18) .
O1 S1 C5 C10 -113.13(18) 7_565
F1 C1 C2 C3 -150.3(7) .
F1 C1 C2 C13 29.7(7) .
F2 C1 C2 C3 13.8(11) .
F2 C1 C2 C13 -166.2(11) .
C1 C2 C3 C4 180.000(0) .
C1 C2 C13 C12 180.000(0) .
C2 C3 C4 S1 180.000(0) .
C2 C3 C4 C11 0.000(0) .
C3 C2 C13 C12 0.000(0) .
C3 C4 C11 C10 180.0 .
C3 C4 C11 C12 0.000(0) .
C4 S1 C5 C6 180.000(0) .
C4 S1 C5 C10 0.000(0) .
C4 C11 C12 C13 0.000(0) .
C5 S1 C4 C3 180.0 .
C5 S1 C4 C11 0.000(0) .
C5 C6 C7 C8 0.000(1) .
C5 C10 C11 C4 0.000(0) .
C5 C10 C11 C12 180.000(0) .
C6 C5 C10 C9 0.000(0) .
C6 C5 C10 C11 180.000(0) .
C6 C7 C8 C9 0.000(1) .
C9 C10 C11 C4 180.000(0) .
C9 C10 C11 C12 0.000(0) .
C10 C5 C6 C7 0.000(1) .
C10 C9 C8 C7 0.000(1) .
C10 C11 C12 C13 180.000(0) .
C11 C12 C13 C2 0.000(0) .
C13 C2 C3 C4 0.000(0) .
C8 C9 C10 C5 0.000(0) .
C8 C9 C10 C11 180.0 .
F3 C1 C2 C3 -59.2(10) .
F3 C1 C2 C13 120.8(10) .
F4 C1 C2 C3 104.7(12) .
F4 C1 C2 C13 -75.3(12) .
